data_7010173
loop_
_publ_author_name
'Fukita, Nobuo'
'Ohba, Masaaki'
'Shiga, Takuya'
'\=Okawa, Hisashi'
'Ajiro, Yoshitami'

_publ_section_title
;
 Trinuclear CuIIMIICuII complexes of an oxamide/dioxime ligand and
 extension to a bimetallic magnetic compound
;
_journal_issue 1
_journal_name_full 'Journal of the Chemical Society, Dalton Transactions'
_journal_page_first 64
_journal_paper_doi 10.1039/b006613n
_journal_year 2001
_chemical_formula_moiety 'C44 H50 Cu2 N12 Mn O12 '
_chemical_formula_sum 'C44 H50 Cu2 Mn N12 O12'
_chemical_formula_weight 1120.98
_space_group_IT_number 15
_symmetry_cell_setting monoclinic
_symmetry_Int_Tables_number 15
_symmetry_space_group_name_Hall '-C 2yc'
_symmetry_space_group_name_H-M 'C 1 2/c 1'
_cell_angle_alpha 90
_cell_angle_beta 103.93(1)
_cell_angle_gamma 90
_cell_formula_units_Z 4
_cell_length_a 24.904(4)
_cell_length_b 10.229(2)
_cell_length_c 19.581(2)
_cell_measurement_reflns_used 25
_cell_measurement_temperature 296.2
_cell_measurement_theta_max 15.0
_cell_measurement_theta_min 13.9
_cell_volume 4841.4(13)
_computing_cell_refinement 'MSC/AFC Diffractometer Control'
_computing_data_collection 'MSC/AFC Diffractometer Control'
_computing_data_reduction 'teXsan Ver. 1.10'
_computing_publication_material 'teXsan Ver. 1.10'
_computing_structure_refinement 'teXsan Ver. 1.10'
_computing_structure_solution DirectMethod
_diffrn_measured_fraction_theta_full 0.9991
_diffrn_measured_fraction_theta_max 0.9991
_diffrn_measurement_device_type 'Rigaku AFC7R'
_diffrn_measurement_method \w-2\q
_diffrn_radiation_type 'Mo K\a'
_diffrn_radiation_wavelength 0.7107
_diffrn_reflns_av_R_equivalents 0.031
_diffrn_reflns_limit_h_max 32
_diffrn_reflns_limit_h_min 0
_diffrn_reflns_limit_k_max 13
_diffrn_reflns_limit_k_min 0
_diffrn_reflns_limit_l_max 24
_diffrn_reflns_limit_l_min -25
_diffrn_reflns_number 6015
_diffrn_reflns_theta_full 27.50
_diffrn_reflns_theta_max 27.50
_diffrn_standards_decay_% 0.25
_diffrn_standards_interval_count 150
_diffrn_standards_number 3
_exptl_absorpt_coefficient_mu 1.202
_exptl_absorpt_correction_T_max 0.887
_exptl_absorpt_correction_T_min 0.858
_exptl_absorpt_correction_type psi-scan
_exptl_absorpt_process_details '(North, Phillips & Mathews, 1968)'
_exptl_crystal_colour brown
_exptl_crystal_density_diffrn 1.538
_exptl_crystal_density_method 'not measured'
_exptl_crystal_description prismatic
_exptl_crystal_size_max 0.150
_exptl_crystal_size_mid 0.100
_exptl_crystal_size_min 0.100
_refine_diff_density_max 0.37
_refine_diff_density_min -0.34
_refine_ls_extinction_method none
_refine_ls_goodness_of_fit_ref 1.462
_refine_ls_hydrogen_treatment noref
_refine_ls_number_parameters 321
_refine_ls_number_reflns 2996
_refine_ls_R_factor_gt 0.0430
_refine_ls_shift/su_max 0.1369
_refine_ls_structure_factor_coef F
_refine_ls_weighting_details 'w = 1/[\s^2^(Fo) + 0.00016|Fo|^2^]'
_refine_ls_weighting_scheme calc
_refine_ls_wR_factor_ref 0.0511
_reflns_number_gt 2996
_reflns_number_total 5564
_reflns_threshold_expression F^2^>3.0\s(F^2^)
_cod_data_source_file b006613n.txt
_cod_data_source_block Mn[Cu(HL)]2_4DMF
_cod_original_cell_volume 4841(1)
_cod_original_formula_sum 'C44 H50 Cu2 N12 Mn O12 '
_cod_database_code 7010173

loop_
_symmetry_equiv_pos_as_xyz
x,y,z
-x,y,1/2-z
-x,-y,-z
x,-y,1/2+z
1/2+x,1/2+y,z
1/2-x,1/2+y,1/2-z
1/2-x,1/2-y,-z
1/2+x,1/2-y,1/2+z

loop_
_atom_site_label
_atom_site_type_symbol
_atom_site_fract_x
_atom_site_fract_y
_atom_site_fract_z
_atom_site_U_iso_or_equiv
_atom_site_adp_type
_atom_site_occupancy
_atom_site_calc_flag
_atom_site_refinement_flags
_atom_site_disorder_assembly
_atom_site_disorder_group
Cu(1) Cu 0.12243(2) 0.04346(6) 0.47875(3) 0.0390(1) Uani 1.00 d . . .
Mn(1) Mn 0.0000 -0.2219(1) 0.2500 0.0441(3) Uani 1.00 d S . .
O(1) O 0.0648(1) -0.0765(3) 0.2820(2) 0.0502(10) Uani 1.00 d . . .
O(2) O 0.0118(1) -0.2008(3) 0.3628(1) 0.0456(9) Uani 1.00 d . . .
O(3) O 0.1641(2) 0.3049(4) 0.5255(2) 0.075(1) Uani 1.00 d . . .
O(4) O 0.1347(2) 0.1801(4) 0.6125(2) 0.068(1) Uani 1.00 d . . .
O(5) O 0.2045(1) -0.0704(4) 0.5346(2) 0.067(1) Uani 1.00 d . . .
O(6) O 0.0604(2) -0.3734(4) 0.2500(2) 0.070(1) Uani 1.00 d . . .
N(1) N 0.1256(1) 0.0086(4) 0.3797(2) 0.039(1) Uani 1.00 d . . .
N(2) N 0.0664(1) -0.1002(4) 0.4622(2) 0.0354(10) Uani 1.00 d . . .
N(3) N 0.1627(2) 0.2130(4) 0.4750(2) 0.050(1) Uani 1.00 d . . .
N(4) N 0.1089(2) 0.0776(4) 0.5725(2) 0.046(1) Uani 1.00 d . . .
N(5) N 0.2949(2) -0.1217(4) 0.5551(2) 0.055(1) Uani 1.00 d . . .
N(6) N 0.1085(2) -0.5117(5) 0.1990(2) 0.058(1) Uani 1.00 d . . .
C(1) C 0.1637(2) 0.0579(5) 0.3425(2) 0.042(1) Uani 1.00 d . . .
C(2) C 0.1729(2) -0.0026(5) 0.2826(3) 0.054(2) Uani 1.00 d . . .
C(3) C 0.2118(2) 0.0449(6) 0.2492(3) 0.069(2) Uani 1.00 d . . .
C(4) C 0.2429(2) 0.1528(7) 0.2754(3) 0.075(2) Uani 1.00 d . . .
C(5) C 0.2352(2) 0.2128(6) 0.3348(3) 0.064(2) Uani 1.00 d . . .
C(6) C 0.1953(2) 0.1679(5) 0.3694(3) 0.049(1) Uani 1.00 d . . .
C(7) C 0.1900(2) 0.2421(5) 0.4297(3) 0.056(2) Uani 1.00 d . . .
C(8) C 0.0805(2) 0.0082(5) 0.6048(2) 0.048(1) Uani 1.00 d . . .
C(9) C 0.0413(2) -0.1631(5) 0.5111(2) 0.038(1) Uani 1.00 d . . .
C(10) C 0.0110(2) -0.2789(5) 0.4969(3) 0.056(2) Uani 1.00 d . . .
C(11) C -0.0140(2) -0.3343(6) 0.5458(3) 0.069(2) Uani 1.00 d . . .
C(12) C -0.0084(2) -0.2791(7) 0.6106(3) 0.070(2) Uani 1.00 d . . .
C(13) C 0.0222(2) -0.1674(6) 0.6271(3) 0.058(2) Uani 1.00 d . . .
C(14) C 0.0485(2) -0.1082(5) 0.5789(2) 0.042(1) Uani 1.00 d . . .
C(15) C 0.0824(2) -0.0588(4) 0.3469(2) 0.038(1) Uani 1.00 d . . .
C(16) C 0.0498(2) -0.1266(4) 0.3937(2) 0.036(1) Uani 1.00 d . . .
C(17) C 0.2492(2) -0.0665(5) 0.5193(3) 0.054(2) Uani 1.00 d . . .
C(18) C 0.2960(3) -0.1979(8) 0.6166(3) 0.092(3) Uani 1.00 d . . .
C(19) C 0.3462(3) -0.1138(7) 0.5341(5) 0.107(3) Uani 1.00 d . . .
C(20) C 0.0812(2) -0.4047(6) 0.2017(3) 0.061(2) Uani 1.00 d . . .
C(21) C 0.1161(4) -0.6046(7) 0.2558(4) 0.109(3) Uani 1.00 d . . .
C(22) C 0.1309(3) -0.5449(7) 0.1398(4) 0.087(2) Uani 1.00 d . . .
H(1) H 0.1512 -0.0910 0.2654 0.0740 Uiso 1.00 calc . . .
H(2) H 0.2191 -0.0034 0.2027 0.0740 Uiso 1.00 calc . . .
H(3) H 0.2718 0.1907 0.2510 0.0740 Uiso 1.00 calc . . .
H(4) H 0.2594 0.2922 0.3582 0.0740 Uiso 1.00 calc . . .
H(5) H 0.2079 0.3339 0.4437 0.0740 Uiso 1.00 calc . . .
H(6) H 0.1578 0.2297 0.5746 0.0740 Uiso 1.00 calc . . .
H(7) H 0.0762 0.0348 0.6534 0.0740 Uiso 1.00 calc . . .
H(8) H 0.0283 -0.1199 0.6739 0.0740 Uiso 1.00 calc . . .
H(9) H -0.0262 -0.3106 0.6482 0.0740 Uiso 1.00 calc . . .
H(10) H -0.0347 -0.4163 0.5340 0.0740 Uiso 1.00 calc . . .
H(11) H 0.0010 -0.3192 0.4462 0.0740 Uiso 1.00 calc . . .
H(12) H 0.2490 -0.0050 0.4722 0.0740 Uiso 1.00 calc . . .
H(13) H 0.2842 -0.1487 0.6517 0.1070 Uiso 1.00 calc . . .
H(14) H 0.2704 -0.2720 0.6046 0.1070 Uiso 1.00 calc . . .
H(15) H 0.3316 -0.2335 0.6362 0.1070 Uiso 1.00 calc . . .
H(16) H 0.3754 -0.1592 0.5654 0.1232 Uiso 1.00 calc . . .
H(17) H 0.3424 -0.1513 0.4874 0.1232 Uiso 1.00 calc . . .
H(18) H 0.3576 -0.0243 0.5311 0.1232 Uiso 1.00 calc . . .
H(19) H 0.0769 -0.3445 0.1613 0.0730 Uiso 1.00 calc . . .
H(20) H 0.0810 -0.6368 0.2617 0.1258 Uiso 1.00 calc . . .
H(21) H 0.1366 -0.6805 0.2464 0.1258 Uiso 1.00 calc . . .
H(22) H 0.1356 -0.5683 0.2994 0.1258 Uiso 1.00 calc . . .
H(23) H 0.1502 -0.6267 0.1465 0.1035 Uiso 1.00 calc . . .
H(24) H 0.1026 -0.5501 0.0969 0.1035 Uiso 1.00 calc . . .
H(25) H 0.1572 -0.4790 0.1327 0.1035 Uiso 1.00 calc . . .

loop_
_atom_site_aniso_label
_atom_site_aniso_U_11
_atom_site_aniso_U_22
_atom_site_aniso_U_33
_atom_site_aniso_U_12
_atom_site_aniso_U_13
_atom_site_aniso_U_23
Cu(1) 0.0392(3) 0.0413(3) 0.0351(3) -0.0019(3) 0.0060(2) -0.0011(3)
Mn(1) 0.0442(6) 0.0544(7) 0.0301(5) 0.0000 0.0021(4) 0.0000
O(1) 0.049(2) 0.070(2) 0.030(2) -0.013(2) 0.005(1) 0.003(2)
O(2) 0.042(2) 0.061(2) 0.032(2) -0.015(2) 0.007(1) -0.003(2)
O(3) 0.114(3) 0.047(2) 0.059(2) -0.022(2) 0.014(2) -0.012(2)
O(4) 0.082(3) 0.073(3) 0.054(2) -0.029(2) 0.025(2) -0.030(2)
O(5) 0.051(2) 0.074(3) 0.075(3) 0.018(2) 0.011(2) 0.004(2)
O(6) 0.080(3) 0.079(3) 0.051(2) 0.028(2) 0.015(2) 0.008(2)
N(1) 0.037(2) 0.042(2) 0.036(2) 0.001(2) 0.008(2) 0.002(2)
N(2) 0.036(2) 0.041(2) 0.028(2) 0.000(2) 0.004(1) 0.002(2)
N(3) 0.057(3) 0.040(2) 0.048(2) -0.005(2) 0.003(2) -0.001(2)
N(4) 0.042(2) 0.053(3) 0.043(2) -0.003(2) 0.008(2) -0.012(2)
N(5) 0.053(3) 0.047(3) 0.068(3) 0.013(2) 0.022(2) 0.011(2)
N(6) 0.060(3) 0.055(3) 0.056(3) 0.011(2) 0.010(2) 0.006(2)
C(1) 0.034(2) 0.047(3) 0.044(3) 0.007(2) 0.009(2) 0.016(2)
C(2) 0.052(3) 0.061(3) 0.051(3) -0.002(3) 0.019(2) 0.007(3)
C(3) 0.068(4) 0.080(4) 0.067(4) 0.004(4) 0.034(3) 0.010(3)
C(4) 0.057(4) 0.097(5) 0.078(4) -0.010(4) 0.030(3) 0.019(4)
C(5) 0.048(3) 0.070(4) 0.071(4) -0.014(3) 0.011(3) 0.018(3)
C(6) 0.046(3) 0.049(3) 0.048(3) -0.003(2) 0.006(2) 0.013(2)
C(7) 0.059(3) 0.045(3) 0.059(3) -0.015(3) 0.005(3) 0.006(3)
C(8) 0.049(3) 0.060(3) 0.038(3) 0.004(3) 0.015(2) -0.007(2)
C(9) 0.032(2) 0.043(3) 0.036(2) 0.003(2) 0.006(2) 0.008(2)
C(10) 0.066(4) 0.060(3) 0.039(3) -0.015(3) 0.006(2) 0.007(3)
C(11) 0.074(4) 0.071(4) 0.060(4) -0.025(3) 0.014(3) 0.010(3)
C(12) 0.073(4) 0.087(5) 0.062(4) -0.008(4) 0.038(3) 0.016(3)
C(13) 0.060(3) 0.070(4) 0.047(3) 0.000(3) 0.022(3) 0.003(3)
C(14) 0.037(2) 0.051(3) 0.039(3) 0.008(2) 0.008(2) 0.007(2)
C(15) 0.036(2) 0.042(3) 0.034(2) 0.004(2) 0.007(2) 0.006(2)
C(16) 0.034(2) 0.040(3) 0.033(2) 0.003(2) 0.006(2) 0.005(2)
C(17) 0.060(3) 0.046(3) 0.055(3) 0.011(3) 0.010(3) 0.002(2)
C(18) 0.080(5) 0.122(6) 0.073(4) 0.027(5) 0.015(4) 0.026(4)
C(19) 0.071(4) 0.096(6) 0.174(8) 0.028(4) 0.070(5) 0.039(5)
C(20) 0.066(4) 0.053(3) 0.058(3) 0.003(3) 0.007(3) 0.007(3)
C(21) 0.150(7) 0.086(5) 0.086(5) 0.047(5) 0.019(5) 0.023(4)
C(22) 0.085(5) 0.089(5) 0.093(5) 0.006(4) 0.031(4) -0.013(4)

loop_
_atom_type_symbol
_atom_type_description
_atom_type_scat_dispersion_real
_atom_type_scat_dispersion_imag
_atom_type_scat_source
C C 0.003 0.002
;International Tables for Crystallography
(1992, Vol. C, Tables 4.2.6.8 and 6.1.1.1)
;
H H 0.000 0.000
;International Tables for Crystallography
(1992, Vol. C, Table 6.1.1.2)
;
N N 0.006 0.003
;International Tables for Crystallography
(1992, Vol. C, Tables 4.2.6.8 and 6.1.1.1)
;
O O 0.011 0.006
;International Tables for Crystallography
(1992, Vol. C, Tables 4.2.6.8 and 6.1.1.1)
;
Cu Cu 0.320 1.265
;International Tables for Crystallography
(1992, Vol. C, Tables 4.2.6.8 and 6.1.1.1)
;
Mn Mn 0.337 0.728
;International Tables for Crystallography
(1992, Vol. C, Tables 4.2.6.8 and 6.1.1.1)
;

loop_
_geom_angle_atom_site_label_1
_geom_angle_atom_site_label_2
_geom_angle_atom_site_label_3
_geom_angle
_geom_angle_site_symmetry_1
_geom_angle_site_symmetry_2
_geom_angle_site_symmetry_3
_geom_angle_publ_flag
O(5) Cu(1) N(1) 97.4(1) . 1_555 1_555 yes
O(5) Cu(1) N(2) 101.8(1) . 1_555 1_555 yes
O(5) Cu(1) N(3) 93.3(2) . 1_555 1_555 yes
O(5) Cu(1) N(4) 88.8(1) . 1_555 1_555 yes
N(1) Cu(1) N(2) 84.2(1) . 1_555 1_555 yes
N(1) Cu(1) N(3) 89.0(2) . 1_555 1_555 yes
N(1) Cu(1) N(4) 172.7(1) . 1_555 1_555 yes
N(2) Cu(1) N(3) 164.1(1) . 1_555 1_555 yes
N(2) Cu(1) N(4) 90.7(1) . 1_555 1_555 yes
N(3) Cu(1) N(4) 94.6(2) . 1_555 1_555 yes
O(1) Mn(1) O(1) 93.6(2) . 1_555 2_555 yes
O(1) Mn(1) O(2) 74.3(1) . 1_555 1_555 yes
O(1) Mn(1) O(2) 97.7(1) . 1_555 2_555 yes
O(1) Mn(1) O(6) 91.3(1) . 1_555 1_555 yes
O(1) Mn(1) O(6) 163.8(1) . 1_555 2_555 yes
O(1) Mn(1) O(2) 97.7(1) . 2_555 1_555 yes
O(1) Mn(1) O(2) 74.3(1) . 2_555 2_555 yes
O(1) Mn(1) O(6) 163.8(1) . 2_555 1_555 yes
O(1) Mn(1) O(6) 91.3(1) . 2_555 2_555 yes
O(2) Mn(1) O(2) 168.6(2) . 1_555 2_555 yes
O(2) Mn(1) O(6) 98.5(1) . 1_555 1_555 yes
O(2) Mn(1) O(6) 89.7(1) . 1_555 2_555 yes
O(2) Mn(1) O(6) 89.7(1) . 2_555 1_555 yes
O(2) Mn(1) O(6) 98.5(1) . 2_555 2_555 yes
O(6) Mn(1) O(6) 88.3(2) . 1_555 2_555 yes
Mn(1) O(1) C(15) 116.4(3) . 1_555 1_555 yes
Mn(1) O(2) C(16) 117.1(3) . 1_555 1_555 yes
N(4) O(4) H(6) 102.0 . 1_555 1_555 no
Cu(1) O(5) C(17) 127.2(4) . 1_555 1_555 yes
Mn(1) O(6) C(20) 127.7(4) . 1_555 1_555 yes
Cu(1) N(1) C(1) 128.6(3) . 1_555 1_555 yes
Cu(1) N(1) C(15) 110.7(3) . 1_555 1_555 yes
C(1) N(1) C(15) 120.4(4) . 1_555 1_555 yes
Cu(1) N(2) C(9) 128.9(3) . 1_555 1_555 yes
Cu(1) N(2) C(16) 110.4(3) . 1_555 1_555 yes
C(9) N(2) C(16) 120.5(4) . 1_555 1_555 yes
Cu(1) N(3) O(3) 119.6(3) . 1_555 1_555 yes
Cu(1) N(3) C(7) 125.5(4) . 1_555 1_555 yes
O(3) N(3) C(7) 114.8(4) . 1_555 1_555 yes
Cu(1) N(4) O(4) 120.3(3) . 1_555 1_555 yes
Cu(1) N(4) C(8) 127.1(3) . 1_555 1_555 yes
O(4) N(4) C(8) 112.5(4) . 1_555 1_555 yes
C(17) N(5) C(18) 121.4(5) . 1_555 1_555 yes
C(17) N(5) C(19) 122.8(5) . 1_555 1_555 yes
C(18) N(5) C(19) 115.7(5) . 1_555 1_555 yes
C(20) N(6) C(21) 119.9(5) . 1_555 1_555 yes
C(20) N(6) C(22) 122.6(5) . 1_555 1_555 yes
C(21) N(6) C(22) 117.5(5) . 1_555 1_555 yes
N(1) C(1) C(2) 122.7(4) . 1_555 1_555 yes
N(1) C(1) C(6) 118.5(4) . 1_555 1_555 yes
C(2) C(1) C(6) 118.7(4) . 1_555 1_555 yes
C(1) C(2) C(3) 121.2(5) . 1_555 1_555 yes
C(1) C(2) H(1) 117.9 . 1_555 1_555 no
C(3) C(2) H(1) 120.7 . 1_555 1_555 no
C(2) C(3) C(4) 120.3(6) . 1_555 1_555 yes
C(2) C(3) H(2) 120.8 . 1_555 1_555 no
C(4) C(3) H(2) 118.9 . 1_555 1_555 no
C(3) C(4) C(5) 119.6(5) . 1_555 1_555 yes
C(3) C(4) H(3) 121.6 . 1_555 1_555 no
C(5) C(4) H(3) 118.8 . 1_555 1_555 no
C(4) C(5) C(6) 121.5(5) . 1_555 1_555 yes
C(4) C(5) H(4) 122.4 . 1_555 1_555 no
C(6) C(5) H(4) 116.0 . 1_555 1_555 no
C(1) C(6) C(5) 118.7(5) . 1_555 1_555 yes
C(1) C(6) C(7) 125.3(5) . 1_555 1_555 yes
C(5) C(6) C(7) 116.0(5) . 1_555 1_555 yes
N(3) C(7) C(6) 128.1(5) . 1_555 1_555 yes
N(3) C(7) H(5) 106.9 . 1_555 1_555 no
C(6) C(7) H(5) 124.9 . 1_555 1_555 no
N(4) C(8) C(14) 127.4(4) . 1_555 1_555 yes
N(4) C(8) H(7) 120.7 . 1_555 1_555 no
C(14) C(8) H(7) 111.8 . 1_555 1_555 no
N(2) C(9) C(10) 123.8(4) . 1_555 1_555 yes
N(2) C(9) C(14) 118.6(4) . 1_555 1_555 yes
C(10) C(9) C(14) 117.6(4) . 1_555 1_555 yes
C(9) C(10) C(11) 121.5(5) . 1_555 1_555 yes
C(9) C(10) H(11) 121.0 . 1_555 1_555 no
C(11) C(10) H(11) 116.8 . 1_555 1_555 no
C(10) C(11) C(12) 120.8(5) . 1_555 1_555 yes
C(10) C(11) H(10) 119.0 . 1_555 1_555 no
C(12) C(11) H(10) 120.1 . 1_555 1_555 no
C(11) C(12) C(13) 119.4(5) . 1_555 1_555 yes
C(11) C(12) H(9) 126.0 . 1_555 1_555 no
C(13) C(12) H(9) 114.6 . 1_555 1_555 no
C(12) C(13) C(14) 121.6(5) . 1_555 1_555 yes
C(12) C(13) H(8) 124.5 . 1_555 1_555 no
C(14) C(13) H(8) 113.9 . 1_555 1_555 no
C(8) C(14) C(9) 126.0(4) . 1_555 1_555 yes
C(8) C(14) C(13) 115.0(4) . 1_555 1_555 yes
C(9) C(14) C(13) 119.0(5) . 1_555 1_555 yes
O(1) C(15) N(1) 128.3(4) . 1_555 1_555 yes
O(1) C(15) C(16) 115.9(4) . 1_555 1_555 yes
N(1) C(15) C(16) 115.8(4) . 1_555 1_555 yes
O(2) C(16) N(2) 128.8(4) . 1_555 1_555 yes
O(2) C(16) C(15) 115.7(4) . 1_555 1_555 yes
N(2) C(16) C(15) 115.5(4) . 1_555 1_555 yes
O(5) C(17) N(5) 125.5(5) . 1_555 1_555 yes
O(5) C(17) H(12) 113.6 . 1_555 1_555 no
N(5) C(17) H(12) 120.9 . 1_555 1_555 no
N(5) C(18) H(13) 111.9 . 1_555 1_555 no
N(5) C(18) H(14) 109.8 . 1_555 1_555 no
N(5) C(18) H(15) 112.0 . 1_555 1_555 no
H(13) C(18) H(14) 106.6 . 1_555 1_555 no
H(13) C(18) H(15) 109.4 . 1_555 1_555 no
H(14) C(18) H(15) 106.9 . 1_555 1_555 no
N(5) C(19) H(16) 112.5 . 1_555 1_555 no
N(5) C(19) H(17) 110.6 . 1_555 1_555 no
N(5) C(19) H(18) 111.4 . 1_555 1_555 no
H(16) C(19) H(17) 107.5 . 1_555 1_555 no
H(16) C(19) H(18) 108.3 . 1_555 1_555 no
H(17) C(19) H(18) 106.3 . 1_555 1_555 no
O(6) C(20) N(6) 125.1(5) . 1_555 1_555 yes
O(6) C(20) H(19) 118.1 . 1_555 1_555 no
N(6) C(20) H(19) 116.8 . 1_555 1_555 no
N(6) C(21) H(20) 111.3 . 1_555 1_555 no
N(6) C(21) H(21) 111.0 . 1_555 1_555 no
N(6) C(21) H(22) 112.3 . 1_555 1_555 no
H(20) C(21) H(21) 106.4 . 1_555 1_555 no
H(20) C(21) H(22) 107.9 . 1_555 1_555 no
H(21) C(21) H(22) 107.6 . 1_555 1_555 no
N(6) C(22) H(23) 112.0 . 1_555 1_555 no
N(6) C(22) H(24) 111.9 . 1_555 1_555 no
N(6) C(22) H(25) 110.8 . 1_555 1_555 no
H(23) C(22) H(24) 108.1 . 1_555 1_555 no
H(23) C(22) H(25) 106.8 . 1_555 1_555 no
H(24) C(22) H(25) 106.9 . 1_555 1_555 no

loop_
_geom_bond_atom_site_label_1
_geom_bond_atom_site_label_2
_geom_bond_distance
_geom_bond_site_symmetry_1
_geom_bond_site_symmetry_2
_geom_bond_publ_flag
Cu(1) O(5) 2.378(4) . . yes
Cu(1) N(1) 1.991(4) . . yes
Cu(1) N(2) 1.998(4) . . yes
Cu(1) N(3) 2.014(4) . . yes
Cu(1) N(4) 1.976(4) . . yes
Mn(1) O(1) 2.174(3) . . yes
Mn(1) O(1) 2.174(3) . 2_555 yes
Mn(1) O(2) 2.167(3) . . yes
Mn(1) O(2) 2.167(3) . 2_555 yes
Mn(1) O(6) 2.159(4) . . yes
Mn(1) O(6) 2.159(4) . 2_555 yes
O(1) C(15) 1.254(5) . . yes
O(2) C(16) 1.252(5) . . yes
O(3) N(3) 1.359(5) . . yes
O(4) N(4) 1.371(5) . . yes
O(4) H(6) 1.159 . . no
O(5) C(17) 1.220(6) . . yes
O(6) C(20) 1.225(6) . . yes
N(1) C(1) 1.421(5) . . yes
N(1) C(15) 1.308(5) . . yes
N(2) C(9) 1.418(5) . . yes
N(2) C(16) 1.331(5) . . yes
N(3) C(7) 1.276(6) . . yes
N(4) C(8) 1.273(6) . . yes
N(5) C(17) 1.312(6) . . yes
N(5) C(18) 1.431(7) . . yes
N(5) C(19) 1.436(7) . . yes
N(6) C(20) 1.296(7) . . yes
N(6) C(21) 1.440(8) . . yes
N(6) C(22) 1.443(7) . . yes
C(1) C(2) 1.395(7) . . yes
C(1) C(6) 1.401(7) . . yes
C(2) C(3) 1.380(7) . . yes
C(2) H(1) 1.065 . . no
C(3) C(4) 1.375(9) . . yes
C(3) H(2) 1.089 . . no
C(4) C(5) 1.370(8) . . yes
C(4) H(3) 1.030 . . no
C(5) C(6) 1.407(7) . . yes
C(5) H(4) 1.048 . . no
C(6) C(7) 1.436(7) . . yes
C(7) H(5) 1.046 . . no
C(8) C(14) 1.454(7) . . yes
C(8) H(7) 1.020 . . no
C(9) C(10) 1.397(7) . . yes
C(9) C(14) 1.414(6) . . yes
C(10) C(11) 1.382(7) . . yes
C(10) H(11) 1.048 . . no
C(11) C(12) 1.366(8) . . yes
C(11) H(10) 0.982 . . no
C(12) C(13) 1.368(8) . . yes
C(12) H(9) 0.999 . . no
C(13) C(14) 1.408(6) . . yes
C(13) H(8) 1.016 . . no
C(15) C(16) 1.530(6) . . yes
C(17) H(12) 1.116 . . no
C(18) H(13) 0.952 . . no
C(18) H(14) 0.982 . . no
C(18) H(15) 0.949 . . no
C(19) H(16) 0.950 . . no
C(19) H(17) 0.974 . . no
C(19) H(18) 0.964 . . no
C(20) H(19) 0.987 . . no
C(21) H(20) 0.967 . . no
C(21) H(21) 0.970 . . no
C(21) H(22) 0.951 . . no
C(22) H(23) 0.959 . . no
C(22) H(24) 0.957 . . no
C(22) H(25) 0.973 . . no
